data_4341375
loop_
_publ_author_name
'Zhou, You-Yun'
'Hartline, Douglas R.'
'Steiman, Talia J.'
'Fanwick, Phillip E.'
'Uyeda, Christopher'

_publ_section_title
;
 Dinuclear nickel complexes in five States of oxidation using a
 redox-active ligand.
;
_journal_issue 21
_journal_name_full 'Inorganic chemistry'
_journal_page_first 11770
_journal_page_last 11777
_journal_paper_doi 10.1021/ic5020785
_journal_volume 53
_journal_year 2014
_chemical_formula_moiety 'C54 H72 K1 N4 Ni2 O3,2(C4 H8 O1)'
_chemical_formula_sum 'C62 H88 K N4 Ni2 O5'
_chemical_formula_weight 1125.88
_chemical_name_systematic
;
 ?
;
_space_group_crystal_system monoclinic
_space_group_IT_number 14
_space_group_name_Hall '-P 2yn'
_space_group_name_H-M_alt 'P 1 21/n 1'
_symmetry_space_group_name_Hall '-P 2yn'
_symmetry_space_group_name_H-M 'P 1 21/n 1'
_atom_sites_solution_hydrogens geom
_atom_sites_solution_primary heavy
_atom_sites_solution_secondary difmap
_audit_creation_method SHELXL-2014
_cell_angle_alpha 90
_cell_angle_beta 102.6200(10)
_cell_angle_gamma 90
_cell_formula_units_Z 4
_cell_length_a 12.3999(2)
_cell_length_b 18.4432(4)
_cell_length_c 26.8173(7)
_cell_measurement_reflns_used 39755
_cell_measurement_temperature 150(2)
_cell_measurement_theta_max 26.372
_cell_measurement_theta_min 1.908
_cell_volume 5984.8(2)
_computing_cell_refinement 'HKL2000 (Otwinowski & Minor, 1997)'
_computing_data_collection 'Nonius Collect (Nonius, 1998)'
_computing_data_reduction 'HKL2000 (Otwinowski & Minor, 1997)'
_computing_publication_material 'local programs'
_computing_structure_refinement 'SHELXL-2014 (Sheldrick, 2014)'
_computing_structure_solution 'DIRDIF/PATTY (Burskens, et. al,. 2008)'
_diffrn_ambient_temperature 150(2)
_diffrn_measured_fraction_theta_full 0.997
_diffrn_measured_fraction_theta_max 0.996
_diffrn_measurement_device_type 'Nonius KappaCCD'
_diffrn_measurement_method '\w and \f'
_diffrn_radiation_type MoK\a
_diffrn_radiation_wavelength 0.71073
_diffrn_reflns_av_R_equivalents 0.035
_diffrn_reflns_av_unetI/netI 0.0440
_diffrn_reflns_Laue_measured_fraction_max 0.996
_diffrn_reflns_limit_h_max 16
_diffrn_reflns_limit_h_min 0
_diffrn_reflns_limit_k_max 23
_diffrn_reflns_limit_k_min 0
_diffrn_reflns_limit_l_max 34
_diffrn_reflns_limit_l_min -35
_diffrn_reflns_number 39755
_diffrn_reflns_point_group_measured_fraction_full 0.997
_diffrn_reflns_point_group_measured_fraction_max 0.996
_diffrn_reflns_theta_full 25.242
_diffrn_reflns_theta_max 26.372
_diffrn_reflns_theta_min 1.908
_diffrn_source 'fine focus tube'
_exptl_absorpt_coefficient_mu 0.748
_exptl_absorpt_correction_T_max 0.764
_exptl_absorpt_correction_T_min 0.060
_exptl_absorpt_correction_type multi-scan
_exptl_absorpt_process_details 'SCALEPACK (Otwinowski & Minor, 1997)'
_exptl_crystal_colour brown
_exptl_crystal_density_diffrn 1.250
_exptl_crystal_description needle
_exptl_crystal_F_000 2412
_exptl_crystal_size_max 0.900
_exptl_crystal_size_mid 0.600
_exptl_crystal_size_min 0.360
_refine_diff_density_max 2.318
_refine_diff_density_min -0.581
_refine_diff_density_rms 0.104
_refine_ls_extinction_method none
_refine_ls_goodness_of_fit_ref 1.036
_refine_ls_hydrogen_treatment constr
_refine_ls_matrix_type full
_refine_ls_number_parameters 677
_refine_ls_number_reflns 12190
_refine_ls_number_restraints 17
_refine_ls_restrained_S_all 1.044
_refine_ls_R_factor_all 0.0954
_refine_ls_R_factor_gt 0.0691
_refine_ls_shift/su_max 0.000
_refine_ls_shift/su_mean 0.000
_refine_ls_structure_factor_coef Fsqd
_refine_ls_weighting_details 'w=1/[\s^2^(Fo^2^)+(0.1412P)^2^+3.3171P] where P=(Fo^2^+2Fc^2^)/3'
_refine_ls_weighting_scheme calc
_refine_ls_wR_factor_gt 0.1948
_refine_ls_wR_factor_ref 0.2155
_reflns_Friedel_coverage 0.000
_reflns_number_gt 8653
_reflns_number_total 12190
_reflns_threshold_expression 'I > 2\s(I)'
_cod_data_source_file ic5020785_si_002.cif
_cod_data_source_block CU015
_cod_depositor_comments 'Adding full bibliography for 4341373--4341379.cif.'
_cod_database_code 4341375
_shelx_space_group_comment
;
The symmetry employed for this shelxl refinement is uniquely defined
by the following loop, which should always be used as a source of
symmetry information in preference to the above space-group names.
They are only intended as comments.
;
_shelx_estimated_absorpt_t_min 0.552
_shelx_estimated_absorpt_t_max 0.774
_shelxl_version_number 2014-3

loop_
_space_group_symop_operation_xyz
'x, y, z'
'-x+1/2, y+1/2, -z+1/2'
'-x, -y, -z'
'x-1/2, -y-1/2, z-1/2'

loop_
_atom_site_label
_atom_site_type_symbol
_atom_site_fract_x
_atom_site_fract_y
_atom_site_fract_z
_atom_site_U_iso_or_equiv
_atom_site_adp_type
_atom_site_occupancy
_atom_site_site_symmetry_order
_atom_site_calc_flag
_atom_site_refinement_flags_posn
_atom_site_refinement_flags_adp
Ni1 Ni 0.20486(4) 0.03991(2) 0.30943(2) 0.02901(15) Uani 1 1 d . .
Ni2 Ni 0.10619(4) 0.03938(2) 0.21356(2) 0.02884(15) Uani 1 1 d . .
K1 K 0.37804(8) 0.09704(5) 0.23676(4) 0.0504(3) Uani 1 1 d . .
O41 O 0.4346(3) 0.0861(2) 0.14679(13) 0.0692(10) Uani 1 1 d . .
O51 O 0.3629(4) 0.2387(2) 0.2397(2) 0.0996(16) Uani 1 1 d . .
O61 O 0.5890(3) 0.0782(3) 0.28581(16) 0.0902(13) Uani 1 1 d . .
N1 N 0.3010(2) 0.02105(15) 0.37933(11) 0.0309(6) Uani 1 1 d . .
N2 N 0.0502(2) 0.01783(16) 0.13871(11) 0.0320(6) Uani 1 1 d . .
N11 N 0.3052(2) -0.02762(14) 0.29007(11) 0.0286(6) Uani 1 1 d . .
N17 N 0.2176(2) -0.02796(14) 0.20545(11) 0.0282(6) Uani 1 1 d . .
C1 C 0.1446(5) 0.1504(3) 0.2917(3) 0.0717(16) Uani 1 1 d . .
H1 H 0.2106 0.1777 0.3023 0.086 Uiso 1 1 calc R U
C2 C 0.1050(6) 0.1127(4) 0.32684(19) 0.080(2) Uani 1 1 d . .
H2 H 0.1141 0.1309 0.3627 0.097 Uiso 1 1 calc R U
C3 C 0.0315(6) 0.0558(4) 0.3084(3) 0.086(2) Uani 1 1 d . .
H3 H 0.0183 0.0184 0.3307 0.103 Uiso 1 1 calc R U
C4 C -0.0234(4) 0.0553(3) 0.2553(3) 0.078(2) Uani 1 1 d . .
H4 H -0.0734 0.0175 0.2419 0.093 Uiso 1 1 calc R U
C5 C -0.0017(4) 0.1116(3) 0.22374(16) 0.0580(14) Uani 1 1 d . .
H5 H -0.0601 0.1294 0.1945 0.070 Uiso 1 1 calc R U
C6 C 0.0921(5) 0.1504(2) 0.2412(2) 0.0612(13) Uani 1 1 d . .
H6 H 0.1221 0.1782 0.2177 0.073 Uiso 1 1 calc R U
C7 C 0.3829(3) -0.02412(18) 0.37929(14) 0.0309(7) Uani 1 1 d . .
C8 C 0.1135(3) -0.02729(19) 0.11965(14) 0.0327(8) Uani 1 1 d . .
C11 C 0.3888(3) -0.05272(17) 0.33076(13) 0.0295(7) Uani 1 1 d . .
C12 C 0.4653(3) -0.10407(18) 0.32242(14) 0.0334(8) Uani 1 1 d . .
H12 H 0.5214 -0.1202 0.3502 0.040 Uiso 1 1 calc R U
C13 C 0.4605(3) -0.13193(19) 0.27381(14) 0.0367(8) Uani 1 1 d . .
H13 H 0.5132 -0.1667 0.2683 0.044 Uiso 1 1 calc R U
C14 C 0.3767(3) -0.10818(19) 0.23283(14) 0.0340(8) Uani 1 1 d . .
C15 C 0.3638(3) -0.13318(19) 0.18174(14) 0.0366(8) Uani 1 1 d . .
H15 H 0.4132 -0.1683 0.1735 0.044 Uiso 1 1 calc R U
C16 C 0.2796(3) -0.10624(19) 0.14423(14) 0.0357(8) Uani 1 1 d . .
H16 H 0.2710 -0.1236 0.1102 0.043 Uiso 1 1 calc R U
C17 C 0.2071(3) -0.05456(18) 0.15482(13) 0.0303(8) Uani 1 1 d . .
C18 C 0.3009(3) -0.05459(17) 0.24243(13) 0.0276(7) Uani 1 1 d . .
C21 C 0.2834(3) 0.04790(19) 0.42669(14) 0.0368(9) Uani 1 1 d . .
C22 C 0.2107(3) 0.0091(2) 0.45121(15) 0.0433(9) Uani 1 1 d . .
C23 C 0.1934(4) 0.0349(3) 0.49759(17) 0.0547(12) Uani 1 1 d . .
H23 H 0.1482 0.0079 0.5153 0.066 Uiso 1 1 calc R U
C24 C 0.2405(4) 0.0988(3) 0.51836(17) 0.0605(13) Uani 1 1 d . .
H24 H 0.2278 0.1156 0.5501 0.073 Uiso 1 1 calc R U
C25 C 0.3061(4) 0.1381(2) 0.49283(15) 0.0535(12) Uani 1 1 d . .
H25 H 0.3368 0.1828 0.5069 0.064 Uiso 1 1 calc R U
C26 C 0.3287(4) 0.1138(2) 0.44667(14) 0.0416(9) Uani 1 1 d . .
C31 C -0.0517(3) 0.04183(19) 0.10684(15) 0.0377(9) Uani 1 1 d . .
C32 C -0.0584(3) 0.1104(2) 0.08322(13) 0.0375(9) Uani 1 1 d . .
C33 C -0.1607(4) 0.1320(2) 0.05299(15) 0.0455(10) Uani 1 1 d . .
H33 H -0.1668 0.1784 0.0372 0.055 Uiso 1 1 calc R U
C34 C -0.2515(4) 0.0881(2) 0.04577(16) 0.0517(11) Uani 1 1 d . .
H34 H -0.3190 0.1033 0.0242 0.062 Uiso 1 1 calc R U
C35 C -0.2448(4) 0.0218(3) 0.06971(16) 0.0489(10) Uani 1 1 d . .
H35 H -0.3087 -0.0080 0.0648 0.059 Uiso 1 1 calc R U
C36 C -0.1466(3) -0.0026(2) 0.10097(15) 0.0423(9) Uani 1 1 d . .
C42 C 0.3533(6) 0.1116(4) 0.1057(2) 0.104(2) Uani 1 1 d . .
H42A H 0.3600 0.1647 0.1022 0.124 Uiso 1 1 calc R U
H42B H 0.2788 0.1007 0.1115 0.124 Uiso 1 1 calc R U
C43 C 0.3698(8) 0.0746(5) 0.0590(3) 0.140(4) Uani 1 1 d . .
H43 H 0.3304 0.0847 0.0252 0.167 Uiso 1 1 calc R U
C44 C 0.4497(7) 0.0245(5) 0.0722(3) 0.111(3) Uani 1 1 d . .
H44A H 0.5079 0.0323 0.0526 0.133 Uiso 1 1 calc R U
H44B H 0.4184 -0.0246 0.0642 0.133 Uiso 1 1 calc R U
C45 C 0.4989(5) 0.0308(3) 0.1289(2) 0.0677(14) Uani 1 1 d . .
H45A H 0.4931 -0.0158 0.1464 0.081 Uiso 1 1 calc R U
H45B H 0.5776 0.0451 0.1350 0.081 Uiso 1 1 calc R U
C52 C 0.4190(8) 0.2902(4) 0.2757(2) 0.111(3) Uani 1 1 d . .
H52A H 0.4780 0.2662 0.3012 0.133 Uiso 1 1 calc R U
H52B H 0.3668 0.3136 0.2938 0.133 Uiso 1 1 calc R U
C53 C 0.4655(6) 0.3428(4) 0.2474(4) 0.108(3) Uani 1 1 d . .
H53A H 0.5443 0.3319 0.2488 0.130 Uiso 1 1 calc R U
H53B H 0.4599 0.3920 0.2613 0.130 Uiso 1 1 calc R U
C54 C 0.4022(7) 0.3377(4) 0.1962(3) 0.102(2) Uani 1 1 d . .
H54A H 0.4495 0.3224 0.1728 0.123 Uiso 1 1 calc R U
H54B H 0.3682 0.3850 0.1846 0.123 Uiso 1 1 calc R U
C55 C 0.3169(6) 0.2833(4) 0.1976(3) 0.112(3) Uani 1 1 d . .
H55A H 0.2481 0.3066 0.2025 0.135 Uiso 1 1 calc R U
H55B H 0.3003 0.2549 0.1655 0.135 Uiso 1 1 calc R U
C62 C 0.6620(6) 0.0227(4) 0.2776(3) 0.101(2) Uani 1 1 d . .
H62A H 0.7104 0.0408 0.2555 0.121 Uiso 1 1 calc R U
H62B H 0.6194 -0.0191 0.2604 0.121 Uiso 1 1 calc R U
C63 C 0.7291(7) 0.0001(6) 0.3272(5) 0.139(4) Uani 1 1 d . .
H63 H 0.7620 -0.0457 0.3368 0.167 Uiso 1 1 calc R U
C64 C 0.7325(10) 0.0624(7) 0.3565(4) 0.160(4) Uani 1 1 d . .
H64A H 0.7949 0.0939 0.3526 0.192 Uiso 1 1 calc R U
H64B H 0.7413 0.0500 0.3931 0.192 Uiso 1 1 calc R U
C65 C 0.6239(8) 0.0999(6) 0.3367(3) 0.148(4) Uani 1 1 d . .
H65A H 0.5692 0.0855 0.3567 0.178 Uiso 1 1 calc R U
H65B H 0.6333 0.1532 0.3389 0.178 Uiso 1 1 calc R U
C71 C 0.4678(3) -0.0443(2) 0.42684(15) 0.0405(9) Uani 1 1 d . .
H71A H 0.5372 -0.0187 0.4270 0.061 Uiso 1 1 calc R U
H71B H 0.4808 -0.0968 0.4272 0.061 Uiso 1 1 calc R U
H71C H 0.4405 -0.0306 0.4572 0.061 Uiso 1 1 calc R U
O71 O 0.2545(8) 0.2655(6) 0.7209(6) 0.322(8) Uani 1 1 d D .
C72 C 0.2417(16) 0.1958(9) 0.7014(6) 0.241(7) Uani 1 1 d D U
H72A H 0.1926 0.1681 0.7190 0.290 Uiso 1 1 calc R U
H72B H 0.3145 0.1713 0.7082 0.290 Uiso 1 1 calc R U
C73 C 0.1946(16) 0.1959(7) 0.6461(6) 0.274(11) Uani 1 1 d D .
H73A H 0.2534 0.1865 0.6272 0.329 Uiso 1 1 calc R U
H73B H 0.1383 0.1571 0.6374 0.329 Uiso 1 1 calc R U
C74 C 0.1466(13) 0.2627(9) 0.6323(6) 0.276(12) Uani 1 1 d D .
H74A H 0.0651 0.2603 0.6269 0.332 Uiso 1 1 calc R U
H74B H 0.1666 0.2814 0.6009 0.332 Uiso 1 1 calc R U
C75 C 0.1934(9) 0.3065(6) 0.6756(6) 0.192(6) Uani 1 1 d D .
H75A H 0.1332 0.3342 0.6857 0.230 Uiso 1 1 calc R U
H75B H 0.2445 0.3419 0.6653 0.230 Uiso 1 1 calc R U
C81 C 0.0911(4) -0.0485(2) 0.06396(14) 0.0436(10) Uani 1 1 d . .
H81A H 0.0183 -0.0304 0.0466 0.065 Uiso 1 1 calc R U
H81B H 0.0925 -0.1015 0.0611 0.065 Uiso 1 1 calc R U
H81C H 0.1479 -0.0275 0.0481 0.065 Uiso 1 1 calc R U
O81 O -0.0122(6) 0.3210(4) 0.4726(2) 0.159(3) Uani 1 1 d D .
C82 C -0.0429(11) 0.2513(6) 0.4869(4) 0.189(6) Uani 1 1 d D .
H82A H -0.1169 0.2535 0.4951 0.227 Uiso 1 1 calc R U
H82B H 0.0107 0.2344 0.5177 0.227 Uiso 1 1 calc R U
C83 C -0.0447(12) 0.2012(5) 0.4448(4) 0.173(5) Uani 1 1 d D .
H83A H 0.0071 0.1603 0.4554 0.207 Uiso 1 1 calc R U
H83B H -0.1199 0.1817 0.4316 0.207 Uiso 1 1 calc R U
C84 C -0.012(2) 0.2432(6) 0.4098(6) 0.362(16) Uani 1 1 d D .
H84A H -0.0734 0.2477 0.3794 0.434 Uiso 1 1 calc R U
H84B H 0.0507 0.2195 0.3989 0.434 Uiso 1 1 calc R U
C85 C 0.0205(9) 0.3131(5) 0.4285(4) 0.139(3) Uani 1 1 d D .
H85A H 0.1018 0.3183 0.4342 0.167 Uiso 1 1 calc R U
H85B H -0.0144 0.3504 0.4036 0.167 Uiso 1 1 calc R U
C221 C 0.0329(4) -0.0636(3) 0.4316(2) 0.0683(14) Uani 1 1 d . .
H22A H 0.0290 -0.0718 0.4672 0.102 Uiso 1 1 calc R U
H22B H -0.0039 -0.1036 0.4104 0.102 Uiso 1 1 calc R U
H22C H -0.0040 -0.0178 0.4196 0.102 Uiso 1 1 calc R U
C222 C 0.1539(4) -0.0599(2) 0.42759(18) 0.0494(10) Uani 1 1 d . .
H222 H 0.1554 -0.0595 0.3905 0.059 Uiso 1 1 calc R U
C223 C 0.2155(5) -0.1279(3) 0.4513(2) 0.0712(15) Uani 1 1 d . .
H22D H 0.2200 -0.1279 0.4882 0.107 Uiso 1 1 calc R U
H22E H 0.2902 -0.1281 0.4447 0.107 Uiso 1 1 calc R U
H22F H 0.1756 -0.1711 0.4360 0.107 Uiso 1 1 calc R U
C261 C 0.3599(5) 0.2363(2) 0.40986(19) 0.0704(15) Uani 1 1 d . .
H26A H 0.2848 0.2361 0.3886 0.106 Uiso 1 1 calc R U
H26B H 0.4091 0.2629 0.3922 0.106 Uiso 1 1 calc R U
H26C H 0.3595 0.2600 0.4425 0.106 Uiso 1 1 calc R U
C262 C 0.4009(4) 0.1582(2) 0.41961(16) 0.0504(11) Uani 1 1 d . .
H262 H 0.3991 0.1350 0.3857 0.060 Uiso 1 1 calc R U
C263 C 0.5219(4) 0.1583(2) 0.44995(18) 0.0581(12) Uani 1 1 d . .
H26D H 0.5255 0.1787 0.4840 0.087 Uiso 1 1 calc R U
H26E H 0.5669 0.1877 0.4319 0.087 Uiso 1 1 calc R U
H26F H 0.5501 0.1085 0.4532 0.087 Uiso 1 1 calc R U
C321 C 0.0177(4) 0.2366(2) 0.10608(18) 0.0576(12) Uani 1 1 d . .
H32A H -0.0392 0.2590 0.0794 0.086 Uiso 1 1 calc R U
H32B H 0.0856 0.2654 0.1112 0.086 Uiso 1 1 calc R U
H32C H -0.0083 0.2347 0.1381 0.086 Uiso 1 1 calc R U
C322 C 0.0409(4) 0.1597(2) 0.08988(15) 0.0443(10) Uani 1 1 d . .
H322 H 0.1002 0.1386 0.1175 0.053 Uiso 1 1 calc R U
C323 C 0.0856(4) 0.1622(2) 0.04057(17) 0.0545(11) Uani 1 1 d . .
H32D H 0.1070 0.1132 0.0323 0.082 Uiso 1 1 calc R U
H32E H 0.1501 0.1942 0.0457 0.082 Uiso 1 1 calc R U
H32F H 0.0280 0.1807 0.0124 0.082 Uiso 1 1 calc R U
C361 C -0.2285(5) -0.0785(3) 0.1615(2) 0.0670(14) Uani 1 1 d . .
H36A H -0.2235 -0.0344 0.1823 0.101 Uiso 1 1 calc R U
H36B H -0.2147 -0.1210 0.1840 0.101 Uiso 1 1 calc R U
H36C H -0.3026 -0.0820 0.1394 0.101 Uiso 1 1 calc R U
C362 C -0.1431(4) -0.0756(2) 0.12877(18) 0.0505(10) Uani 1 1 d . .
H362 H -0.0684 -0.0806 0.1519 0.061 Uiso 1 1 calc R U
C363 C -0.1593(6) -0.1389(3) 0.0919(2) 0.0821(18) Uani 1 1 d . .
H36D H -0.1498 -0.1845 0.1112 0.123 Uiso 1 1 calc R U
H36E H -0.1047 -0.1363 0.0705 0.123 Uiso 1 1 calc R U
H36F H -0.2339 -0.1370 0.0702 0.123 Uiso 1 1 calc R U

loop_
_atom_site_aniso_label
_atom_site_aniso_U_11
_atom_site_aniso_U_22
_atom_site_aniso_U_33
_atom_site_aniso_U_23
_atom_site_aniso_U_13
_atom_site_aniso_U_12
Ni1 0.0331(3) 0.0272(3) 0.0252(3) -0.00038(17) 0.00301(19) 0.00706(17)
Ni2 0.0330(3) 0.0266(3) 0.0252(3) -0.00200(17) 0.00263(19) 0.00645(17)
K1 0.0551(6) 0.0318(5) 0.0700(7) 0.0008(4) 0.0257(5) -0.0048(4)
O41 0.051(2) 0.101(3) 0.055(2) -0.0085(19) 0.0107(16) 0.0033(18)
O51 0.122(4) 0.036(2) 0.153(5) 0.012(2) 0.055(3) 0.000(2)
O61 0.062(2) 0.143(4) 0.065(3) 0.002(3) 0.015(2) 0.002(3)
N1 0.0346(16) 0.0313(15) 0.0246(15) 0.0010(12) 0.0014(12) 0.0037(12)
N2 0.0367(17) 0.0291(14) 0.0284(15) 0.0000(12) 0.0034(13) 0.0059(13)
N11 0.0321(16) 0.0253(14) 0.0268(15) 0.0005(11) 0.0032(12) 0.0031(11)
N17 0.0322(15) 0.0263(14) 0.0254(15) -0.0022(11) 0.0045(12) 0.0026(11)
C1 0.067(3) 0.046(3) 0.091(4) -0.025(3) -0.006(3) 0.019(2)
C2 0.085(4) 0.110(5) 0.036(3) -0.020(3) -0.010(3) 0.070(4)
C3 0.081(4) 0.097(4) 0.104(5) 0.062(4) 0.071(4) 0.060(4)
C4 0.043(3) 0.066(3) 0.130(6) -0.049(4) 0.031(3) -0.001(2)
C5 0.061(3) 0.074(3) 0.033(2) -0.011(2) -0.003(2) 0.042(3)
C6 0.079(4) 0.035(2) 0.074(3) 0.010(2) 0.027(3) 0.024(2)
C7 0.0319(19) 0.0278(17) 0.0316(19) 0.0037(14) 0.0039(15) -0.0007(14)
C8 0.038(2) 0.0302(18) 0.0289(18) -0.0044(14) 0.0055(15) 0.0012(15)
C11 0.0330(18) 0.0254(17) 0.0265(17) 0.0000(13) -0.0009(14) 0.0044(13)
C12 0.0343(19) 0.0302(18) 0.0340(19) 0.0043(15) 0.0039(15) 0.0073(14)
C13 0.038(2) 0.0303(18) 0.042(2) 0.0004(15) 0.0076(17) 0.0114(15)
C14 0.0356(19) 0.0277(18) 0.039(2) -0.0011(15) 0.0087(16) 0.0031(14)
C15 0.039(2) 0.0340(19) 0.038(2) -0.0073(16) 0.0103(16) 0.0094(15)
C16 0.044(2) 0.0331(19) 0.0316(19) -0.0098(15) 0.0108(16) 0.0032(16)
C17 0.039(2) 0.0263(17) 0.0230(17) -0.0051(13) 0.0006(14) 0.0039(14)
C18 0.0357(19) 0.0197(15) 0.0246(17) -0.0031(12) 0.0004(14) 0.0054(13)
C21 0.045(2) 0.034(2) 0.0302(19) 0.0004(15) 0.0061(17) 0.0078(16)
C22 0.041(2) 0.056(2) 0.032(2) 0.0035(18) 0.0067(17) 0.0108(18)
C23 0.053(3) 0.078(3) 0.035(2) 0.002(2) 0.014(2) 0.011(2)
C24 0.064(3) 0.086(4) 0.031(2) -0.009(2) 0.011(2) 0.027(3)
C25 0.074(3) 0.048(2) 0.031(2) -0.0087(18) -0.005(2) 0.017(2)
C26 0.057(3) 0.040(2) 0.0242(18) 0.0005(15) -0.0011(17) 0.0112(18)
C31 0.038(2) 0.035(2) 0.036(2) -0.0041(15) -0.0006(17) 0.0075(15)
C32 0.047(2) 0.037(2) 0.0237(17) -0.0003(15) -0.0030(16) 0.0080(16)
C33 0.053(3) 0.040(2) 0.038(2) 0.0024(17) -0.0021(18) 0.0114(18)
C34 0.044(2) 0.065(3) 0.042(2) -0.002(2) 0.0008(19) 0.016(2)
C35 0.039(2) 0.061(3) 0.043(2) -0.001(2) 0.0022(18) 0.003(2)
C36 0.043(2) 0.050(2) 0.034(2) -0.0021(17) 0.0065(17) 0.0076(18)
C42 0.088(5) 0.135(6) 0.076(4) -0.008(4) -0.006(4) 0.051(4)
C43 0.151(8) 0.179(8) 0.067(5) -0.034(5) -0.022(5) 0.086(7)
C44 0.102(5) 0.158(7) 0.069(4) -0.024(4) 0.009(4) 0.049(5)
C45 0.057(3) 0.067(3) 0.078(4) 0.001(3) 0.013(3) 0.008(2)
C52 0.186(8) 0.087(5) 0.052(3) 0.005(3) 0.012(4) 0.066(5)
C53 0.094(5) 0.067(4) 0.166(8) -0.033(5) 0.033(5) -0.002(4)
C54 0.135(7) 0.075(4) 0.112(6) 0.026(4) 0.058(5) 0.029(4)
C55 0.094(5) 0.102(6) 0.114(6) -0.060(5) -0.035(4) 0.041(4)
C62 0.077(5) 0.115(5) 0.122(6) -0.004(5) 0.045(5) -0.003(4)
C63 0.069(5) 0.154(9) 0.177(10) 0.046(8) -0.010(6) -0.001(5)
C64 0.146(10) 0.188(11) 0.114(8) 0.030(8) -0.042(7) -0.017(9)
C65 0.135(8) 0.234(12) 0.071(5) -0.035(6) 0.012(5) 0.003(8)
C71 0.041(2) 0.044(2) 0.031(2) 0.0040(16) -0.0041(17) 0.0087(17)
O71 0.162(8) 0.171(8) 0.62(2) 0.153(12) 0.066(12) -0.030(7)
C72 0.232(8) 0.239(8) 0.251(8) 0.017(5) 0.049(5) 0.004(5)
C73 0.49(3) 0.117(9) 0.268(19) -0.094(11) 0.20(2) -0.073(14)
C74 0.29(2) 0.242(18) 0.232(17) 0.107(14) -0.093(15) -0.161(17)
C75 0.114(8) 0.158(10) 0.298(17) 0.086(12) 0.033(9) 0.058(8)
C81 0.052(3) 0.049(2) 0.0262(19) -0.0070(16) 0.0015(18) 0.0073(18)
O81 0.218(7) 0.151(5) 0.130(5) -0.024(4) 0.086(5) -0.085(5)
C82 0.282(15) 0.184(11) 0.102(7) 0.025(7) 0.042(8) -0.135(11)
C83 0.312(16) 0.096(6) 0.117(7) 0.019(5) 0.062(9) -0.053(8)
C84 0.77(4) 0.109(8) 0.36(2) 0.032(11) 0.47(3) 0.041(16)
C85 0.175(9) 0.118(7) 0.159(9) -0.011(6) 0.113(7) -0.041(6)
C221 0.047(3) 0.089(4) 0.071(3) 0.013(3) 0.016(2) -0.006(3)
C222 0.042(2) 0.060(3) 0.048(3) 0.003(2) 0.014(2) -0.006(2)
C223 0.063(3) 0.057(3) 0.096(4) 0.001(3) 0.020(3) -0.005(2)
C261 0.101(4) 0.040(2) 0.055(3) 0.004(2) -0.016(3) -0.004(2)
C262 0.075(3) 0.036(2) 0.033(2) -0.0028(17) -0.005(2) -0.004(2)
C263 0.073(3) 0.047(3) 0.050(3) -0.002(2) 0.003(2) -0.008(2)
C321 0.074(3) 0.039(2) 0.050(3) 0.0011(19) -0.007(2) 0.002(2)
C322 0.052(2) 0.035(2) 0.038(2) 0.0036(16) -0.0073(18) 0.0043(17)
C323 0.058(3) 0.052(3) 0.049(3) 0.003(2) 0.000(2) -0.003(2)
C361 0.074(3) 0.068(3) 0.067(3) 0.003(3) 0.033(3) -0.004(3)
C362 0.044(2) 0.051(2) 0.055(3) 0.005(2) 0.007(2) -0.0021(19)
C363 0.121(5) 0.047(3) 0.091(4) 0.004(3) 0.053(4) 0.010(3)

loop_
_atom_type_symbol
_atom_type_description
_atom_type_scat_dispersion_real
_atom_type_scat_dispersion_imag
_atom_type_scat_source
C C 0.0033 0.0016 'International Tables Vol C Tables 4.2.6.8 and 6.1.1.4'
H H 0.0000 0.0000 'International Tables Vol C Tables 4.2.6.8 and 6.1.1.4'
N N 0.0061 0.0033 'International Tables Vol C Tables 4.2.6.8 and 6.1.1.4'
O O 0.0106 0.0060 'International Tables Vol C Tables 4.2.6.8 and 6.1.1.4'
K K 0.2009 0.2494 'International Tables Vol C Tables 4.2.6.8 and 6.1.1.4'
Ni Ni 0.3393 1.1124 'International Tables Vol C Tables 4.2.6.8 and 6.1.1.4'

loop_
_geom_angle_atom_site_label_1
_geom_angle_atom_site_label_2
_geom_angle_atom_site_label_3
_geom_angle
N11 Ni1 C2 176.9(3)
N11 Ni1 N1 81.53(12)
C2 Ni1 N1 99.96(16)
N11 Ni1 C3 142.1(3)
C2 Ni1 C3 39.5(3)
N1 Ni1 C3 114.7(2)
N11 Ni1 C1 139.5(2)
C2 Ni1 C1 37.5(3)
N1 Ni1 C1 117.80(17)
C3 Ni1 C1 65.1(2)
N11 Ni1 Ni2 85.55(9)
C2 Ni1 Ni2 93.06(14)
N1 Ni1 Ni2 166.88(8)
C3 Ni1 Ni2 74.7(2)
C1 Ni1 Ni2 73.95(16)
N11 Ni1 K1 60.76(9)
C2 Ni1 K1 116.2(3)
N1 Ni1 K1 105.63(9)
C3 Ni1 K1 135.01(14)
C1 Ni1 K1 79.26(19)
Ni2 Ni1 K1 69.52(2)
N17 Ni2 C5 177.02(19)
N17 Ni2 N2 81.85(12)
C5 Ni2 N2 100.18(15)
N17 Ni2 C4 141.7(2)
C5 Ni2 C4 39.3(2)
N2 Ni2 C4 114.1(2)
N17 Ni2 C6 139.38(17)
C5 Ni2 C6 37.7(2)
N2 Ni2 C6 118.98(16)
C4 Ni2 C6 65.0(2)
N17 Ni2 Ni1 85.35(9)
C5 Ni2 Ni1 92.76(12)
N2 Ni2 Ni1 166.67(8)
C4 Ni2 Ni1 74.33(19)
C6 Ni2 Ni1 73.57(14)
N17 Ni2 K1 61.21(9)
C5 Ni2 K1 115.90(18)
N2 Ni2 K1 110.48(9)
C4 Ni2 K1 131.90(15)
C6 Ni2 K1 78.42(15)
Ni1 Ni2 K1 65.83(2)
O51 K1 O41 97.90(14)
O51 K1 O61 100.55(16)
O41 K1 O61 90.73(12)
O51 K1 N11 136.90(12)
O41 K1 N11 123.29(11)
O61 K1 N11 91.74(12)
O51 K1 C18 155.60(13)
O41 K1 C18 97.27(11)
O61 K1 C18 98.25(13)
N11 K1 C18 26.58(8)
O51 K1 N17 135.80(13)
O41 K1 N17 88.76(10)
O61 K1 N17 123.12(13)
N11 K1 N17 44.94(7)
C18 K1 N17 26.07(8)
O51 K1 Ni1 103.61(10)
O41 K1 Ni1 145.87(9)
O61 K1 Ni1 110.64(10)
N11 K1 Ni1 34.40(6)
C18 K1 Ni1 54.75(7)
N17 K1 Ni1 57.41(6)
O51 K1 Ni2 103.79(11)
O41 K1 Ni2 104.66(8)
O61 K1 Ni2 148.90(11)
N11 K1 Ni2 57.20(6)
C18 K1 Ni2 53.68(7)
N17 K1 Ni2 33.31(5)
Ni1 K1 Ni2 44.644(16)
O51 K1 C42 87.83(17)
O41 K1 C42 21.74(13)
O61 K1 C42 111.59(15)
N11 K1 C42 125.60(16)
C18 K1 C42 99.58(16)
N17 K1 C42 82.60(16)
Ni1 K1 C42 133.11(14)
Ni2 K1 C42 88.54(14)
C42 O41 C45 109.3(4)
C42 O41 K1 113.5(3)
C45 O41 K1 129.1(3)
C55 O51 C52 101.8(4)
C55 O51 K1 125.2(4)
C52 O51 K1 131.2(4)
C65 O61 C62 106.7(6)
C65 O61 K1 120.2(5)
C62 O61 K1 127.3(4)
C7 N1 C21 119.4(3)
C7 N1 Ni1 114.1(2)
C21 N1 Ni1 126.4(2)
C8 N2 C31 119.0(3)
C8 N2 Ni2 113.9(2)
C31 N2 Ni2 126.9(2)
C18 N11 C11 118.6(3)
C18 N11 Ni1 126.8(2)
C11 N11 Ni1 114.6(2)
C18 N11 K1 77.48(19)
C11 N11 K1 112.3(2)
Ni1 N11 K1 84.84(9)
C18 N17 C17 117.9(3)
C18 N17 Ni2 127.4(2)
C17 N17 Ni2 114.6(2)
C18 N17 K1 74.06(18)
C17 N17 K1 116.3(2)
Ni2 N17 K1 85.49(9)
C2 C1 C6 121.6(5)
C2 C1 Ni1 61.7(3)
C6 C1 Ni1 106.3(3)
C2 C1 H1 119.2
C6 C1 H1 119.2
Ni1 C1 H1 101.4
C1 C2 C3 116.5(5)
C1 C2 Ni1 80.8(3)
C3 C2 Ni1 78.4(3)
C1 C2 H2 121.1
C3 C2 H2 121.1
Ni1 C2 H2 121.1
C2 C3 C4 118.9(5)
C2 C3 Ni1 62.0(3)
C4 C3 Ni1 105.4(3)
C2 C3 H3 120.5
C4 C3 H3 120.5
Ni1 C3 H3 101.6
C5 C4 C3 118.8(5)
C5 C4 Ni2 61.8(3)
C3 C4 Ni2 105.6(3)
C5 C4 H4 120.6
C3 C4 H4 120.6
Ni2 C4 H4 101.6
C6 C5 C4 116.3(4)
C6 C5 Ni2 81.1(3)
C4 C5 Ni2 78.9(3)
C6 C5 H5 121.1
C4 C5 H5 121.1
Ni2 C5 H5 121.1
C5 C6 C1 121.9(5)
C5 C6 Ni2 61.2(2)
C1 C6 Ni2 106.2(3)
C5 C6 H6 119.1
C1 C6 H6 119.1
Ni2 C6 H6 102.0
N1 C7 C11 115.5(3)
N1 C7 C71 123.5(3)
C11 C7 C71 121.0(3)
N2 C8 C17 115.8(3)
N2 C8 C81 123.3(3)
C17 C8 C81 120.8(3)
C12 C11 N11 120.7(3)
C12 C11 C7 124.9(3)
N11 C11 C7 114.3(3)
C13 C12 C11 120.7(3)
C13 C12 H12 119.7
C11 C12 H12 119.7
C12 C13 C14 119.4(3)
C12 C13 H13 120.3
C14 C13 H13 120.3
C13 C14 C15 124.1(3)
C13 C14 C18 118.6(3)
C15 C14 C18 117.3(3)
C16 C15 C14 119.7(3)
C16 C15 H15 120.1
C14 C15 H15 120.1
C15 C16 C17 121.5(3)
C15 C16 H16 119.2
C17 C16 H16 119.2
C16 C17 C8 125.6(3)
C16 C17 N17 120.4(3)
C8 C17 N17 113.8(3)
N17 C18 N11 114.9(3)
N17 C18 C14 123.0(3)
N11 C18 C14 122.0(3)
N17 C18 K1 79.87(18)
N11 C18 K1 75.94(18)
C14 C18 K1 114.3(2)
C26 C21 C22 120.3(4)
C26 C21 N1 121.2(4)
C22 C21 N1 118.3(3)
C23 C22 C21 118.7(4)
C23 C22 C222 120.6(4)
C21 C22 C222 120.7(4)
C24 C23 C22 121.3(5)
C24 C23 H23 119.4
C22 C23 H23 119.4
C23 C24 C25 119.6(4)
C23 C24 H24 120.2
C25 C24 H24 120.2
C24 C25 C26 121.6(4)
C24 C25 H25 119.2
C26 C25 H25 119.2
C21 C26 C25 118.5(4)
C21 C26 C262 121.3(3)
C25 C26 C262 120.2(4)
C32 C31 C36 120.3(3)
C32 C31 N2 120.2(3)
C36 C31 N2 119.4(3)
C33 C32 C31 118.1(4)
C33 C32 C322 120.5(3)
C31 C32 C322 121.4(3)
C34 C33 C32 121.7(4)
C34 C33 H33 119.1
C32 C33 H33 119.1
C33 C34 C35 119.8(4)
C33 C34 H34 120.1
C35 C34 H34 120.1
C34 C35 C36 121.5(4)
C34 C35 H35 119.2
C36 C35 H35 119.2
C35 C36 C31 118.4(4)
C35 C36 C362 120.2(4)
C31 C36 C362 121.3(3)
O41 C42 C43 107.5(5)
O41 C42 K1 44.7(3)
C43 C42 K1 145.5(5)
O41 C42 H42A 110.2
C43 C42 H42A 110.2
K1 C42 H42A 100.5
O41 C42 H42B 110.2
C43 C42 H42B 110.2
K1 C42 H42B 72.9
H42A C42 H42B 108.5
C44 C43 C42 109.0(6)
C44 C43 H43 125.5
C42 C43 H43 125.5
C43 C44 C45 108.8(6)
C43 C44 H44A 109.9
C45 C44 H44A 109.9
C43 C44 H44B 109.9
C45 C44 H44B 109.9
H44A C44 H44B 108.3
O41 C45 C44 105.0(4)
O41 C45 H45A 110.7
C44 C45 H45A 110.7
O41 C45 H45B 110.7
C44 C45 H45B 110.7
H45A C45 H45B 108.8
O51 C52 C53 106.7(6)
O51 C52 H52A 110.4
C53 C52 H52A 110.4
O51 C52 H52B 110.4
C53 C52 H52B 110.4
H52A C52 H52B 108.6
C52 C53 C54 105.4(6)
C52 C53 H53A 110.7
C54 C53 H53A 110.7
C52 C53 H53B 110.7
C54 C53 H53B 110.7
H53A C53 H53B 108.8
C53 C54 C55 105.6(6)
C53 C54 H54A 110.6
C55 C54 H54A 110.6
C53 C54 H54B 110.6
C55 C54 H54B 110.6
H54A C54 H54B 108.8
O51 C55 C54 104.6(5)
O51 C55 H55A 110.8
C54 C55 H55A 110.8
O51 C55 H55B 110.8
C54 C55 H55B 110.8
H55A C55 H55B 108.9
O61 C62 C63 108.6(7)
O61 C62 H62A 110.0
C63 C62 H62A 110.0
O61 C62 H62B 110.0
C63 C62 H62B 110.0
H62A C62 H62B 108.3
C64 C63 C62 102.7(8)
C64 C63 H63 128.6
C62 C63 H63 128.6
C63 C64 C65 105.4(8)
C63 C64 H64A 110.7
C65 C64 H64A 110.7
C63 C64 H64B 110.7
C65 C64 H64B 110.7
H64A C64 H64B 108.8
O61 C65 C64 106.1(8)
O61 C65 H65A 110.5
C64 C65 H65A 110.5
O61 C65 H65B 110.5
C64 C65 H65B 110.5
H65A C65 H65B 108.7
C7 C71 H71A 109.5
C7 C71 H71B 109.5
H71A C71 H71B 109.5
C7 C71 H71C 109.5
H71A C71 H71C 109.5
H71B C71 H71C 109.5
C72 O71 C75 99.5(12)
O71 C72 C73 111.6(12)
O71 C72 H72A 109.3
C73 C72 H72A 109.3
O71 C72 H72B 109.3
C73 C72 H72B 109.3
H72A C72 H72B 108.0
C74 C73 C72 108.8(11)
C74 C73 H73A 109.9
C72 C73 H73A 109.9
C74 C73 H73B 109.9
C72 C73 H73B 109.9
H73A C73 H73B 108.3
C73 C74 C75 102.2(10)
C73 C74 H74A 111.3
C75 C74 H74A 111.3
C73 C74 H74B 111.3
C75 C74 H74B 111.3
H74A C74 H74B 109.2
C74 C75 O71 114.9(10)
C74 C75 H75A 108.5
O71 C75 H75A 108.5
C74 C75 H75B 108.5
O71 C75 H75B 108.5
H75A C75 H75B 107.5
C8 C81 H81A 109.5
C8 C81 H81B 109.5
H81A C81 H81B 109.5
C8 C81 H81C 109.5
H81A C81 H81C 109.5
H81B C81 H81C 109.5
C85 O81 C82 107.0(7)
O81 C82 C83 108.9(7)
O81 C82 H82A 109.9
C83 C82 H82A 109.9
O81 C82 H82B 109.9
C83 C82 H82B 109.9
H82A C82 H82B 108.3
C84 C83 C82 102.7(8)
C84 C83 H83A 111.2
C82 C83 H83A 111.2
C84 C83 H83B 111.2
C82 C83 H83B 111.2
H83A C83 H83B 109.1
C83 C84 C85 112.6(11)
C83 C84 H84A 109.1
C85 C84 H84A 109.1
C83 C84 H84B 109.1
C85 C84 H84B 109.1
H84A C84 H84B 107.8
O81 C85 C84 107.2(7)
O81 C85 H85A 110.3
C84 C85 H85A 110.3
O81 C85 H85B 110.3
C84 C85 H85B 110.3
H85A C85 H85B 108.5
C222 C221 H22A 109.5
C222 C221 H22B 109.5
H22A C221 H22B 109.5
C222 C221 H22C 109.5
H22A C221 H22C 109.5
H22B C221 H22C 109.5
C22 C222 C221 112.4(4)
C22 C222 C223 111.6(4)
C221 C222 C223 110.0(4)
C22 C222 H222 107.6
C221 C222 H222 107.6
C223 C222 H222 107.6
C222 C223 H22D 109.5
C222 C223 H22E 109.5
H22D C223 H22E 109.5
C222 C223 H22F 109.5
H22D C223 H22F 109.5
H22E C223 H22F 109.5
C262 C261 H26A 109.5
C262 C261 H26B 109.5
H26A C261 H26B 109.5
C262 C261 H26C 109.5
H26A C261 H26C 109.5
H26B C261 H26C 109.5
C26 C262 C261 112.5(4)
C26 C262 C263 110.9(3)
C261 C262 C263 109.8(4)
C26 C262 H262 107.8
C261 C262 H262 107.8
C263 C262 H262 107.8
C262 C263 H26D 109.5
C262 C263 H26E 109.5
H26D C263 H26E 109.5
C262 C263 H26F 109.5
H26D C263 H26F 109.5
H26E C263 H26F 109.5
C322 C321 H32A 109.5
C322 C321 H32B 109.5
H32A C321 H32B 109.5
C322 C321 H32C 109.5
H32A C321 H32C 109.5
H32B C321 H32C 109.5
C32 C322 C321 113.1(4)
C32 C322 C323 110.7(3)
C321 C322 C323 109.9(4)
C32 C322 H322 107.6
C321 C322 H322 107.6
C323 C322 H322 107.6
C322 C323 H32D 109.5
C322 C323 H32E 109.5
H32D C323 H32E 109.5
C322 C323 H32F 109.5
H32D C323 H32F 109.5
H32E C323 H32F 109.5
C362 C361 H36A 109.5
C362 C361 H36B 109.5
H36A C361 H36B 109.5
C362 C361 H36C 109.5
H36A C361 H36C 109.5
H36B C361 H36C 109.5
C363 C362 C361 109.9(4)
C363 C362 C36 111.9(4)
C361 C362 C36 111.3(4)
C363 C362 H362 107.9
C361 C362 H362 107.9
C36 C362 H362 107.9
C362 C363 H36D 109.5
C362 C363 H36E 109.5
H36D C363 H36E 109.5
C362 C363 H36F 109.5
H36D C363 H36F 109.5
H36E C363 H36F 109.5

loop_
_geom_bond_atom_site_label_1
_geom_bond_atom_site_label_2
_geom_bond_distance
Ni1 N11 1.911(3)
Ni1 C2 1.951(4)
Ni1 N1 2.020(3)
Ni1 C3 2.164(6)
Ni1 C1 2.187(5)
Ni1 Ni2 2.5946(6)
Ni1 K1 3.3687(10)
Ni2 N17 1.905(3)
Ni2 C5 1.949(4)
Ni2 N2 2.015(3)
Ni2 C4 2.170(5)
Ni2 C6 2.197(4)
Ni2 K1 3.4590(11)
K1 O51 2.621(4)
K1 O41 2.664(4)
K1 O61 2.681(4)
K1 N11 2.951(3)
K1 C18 2.970(3)
K1 N17 3.041(3)
K1 C42 3.471(7)
O41 C42 1.403(7)
O41 C45 1.439(6)
O51 C55 1.413(8)
O51 C52 1.424(8)
O61 C65 1.396(8)
O61 C62 1.416(8)
N1 C7 1.314(4)
N1 C21 1.423(5)
N2 C8 1.321(4)
N2 C31 1.432(5)
N11 C18 1.361(4)
N11 C11 1.409(4)
N17 C18 1.358(4)
N17 C17 1.423(4)
C1 C2 1.347(9)
C1 C6 1.369(8)
C1 H1 0.9500
C2 C3 1.406(10)
C2 H2 1.0000
C3 C4 1.437(10)
C3 H3 0.9500
C4 C5 1.402(8)
C4 H4 0.9500
C5 C6 1.359(7)
C5 H5 1.0000
C6 H6 0.9500
C7 C11 1.421(5)
C7 C71 1.512(5)
C8 C17 1.418(5)
C8 C81 1.510(5)
C11 C12 1.393(5)
C12 C13 1.390(5)
C12 H12 0.9500
C13 C14 1.407(5)
C13 H13 0.9500
C14 C15 1.421(5)
C14 C18 1.425(5)
C15 C16 1.375(5)
C15 H15 0.9500
C16 C17 1.381(5)
C16 H16 0.9500
C21 C26 1.395(5)
C21 C22 1.419(6)
C22 C23 1.392(6)
C22 C222 1.523(6)
C23 C24 1.377(7)
C23 H23 0.9500
C24 C25 1.379(7)
C24 H24 0.9500
C25 C26 1.401(6)
C25 H25 0.9500
C26 C262 1.512(6)
C31 C32 1.409(5)
C31 C36 1.414(6)
C32 C33 1.405(5)
C32 C322 1.509(6)
C33 C34 1.365(6)
C33 H33 0.9500
C34 C35 1.375(6)
C34 H34 0.9500
C35 C36 1.394(6)
C35 H35 0.9500
C36 C362 1.535(6)
C42 C43 1.479(9)
C42 H42A 0.9900
C42 H42B 0.9900
C43 C44 1.345(10)
C43 H43 0.9500
C44 C45 1.513(8)
C44 H44A 0.9900
C44 H44B 0.9900
C45 H45A 0.9900
C45 H45B 0.9900
C52 C53 1.428(11)
C52 H52A 0.9900
C52 H52B 0.9900
C53 C54 1.428(11)
C53 H53A 0.9900
C53 H53B 0.9900
C54 C55 1.463(11)
C54 H54A 0.9900
C54 H54B 0.9900
C55 H55A 0.9900
C55 H55B 0.9900
C62 C63 1.466(11)
C62 H62A 0.9900
C62 H62B 0.9900
C63 C64 1.388(14)
C63 H63 0.9500
C64 C65 1.504(13)
C64 H64A 0.9900
C64 H64B 0.9900
C65 H65A 0.9900
C65 H65B 0.9900
C71 H71A 0.9800
C71 H71B 0.9800
C71 H71C 0.9800
O71 C72 1.385(15)
O71 C75 1.490(12)
C72 C73 1.471(15)
C72 H72A 0.9900
C72 H72B 0.9900
C73 C74 1.384(12)
C73 H73A 0.9900
C73 H73B 0.9900
C74 C75 1.428(15)
C74 H74A 0.9900
C74 H74B 0.9900
C75 H75A 0.9900
C75 H75B 0.9900
C81 H81A 0.9800
C81 H81B 0.9800
C81 H81C 0.9800
O81 C85 1.340(8)
O81 C82 1.418(9)
C82 C83 1.456(12)
C82 H82A 0.9900
C82 H82B 0.9900
C83 C84 1.348(11)
C83 H83A 0.9900
C83 H83B 0.9900
C84 C85 1.409(14)
C84 H84A 0.9900
C84 H84B 0.9900
C85 H85A 0.9900
C85 H85B 0.9900
C221 C222 1.529(6)
C221 H22A 0.9800
C221 H22B 0.9800
C221 H22C 0.9800
C222 C223 1.532(7)
C222 H222 1.0000
C223 H22D 0.9800
C223 H22E 0.9800
C223 H22F 0.9800
C261 C262 1.531(6)
C261 H26A 0.9800
C261 H26B 0.9800
C261 H26C 0.9800
C262 C263 1.542(6)
C262 H262 1.0000
C263 H26D 0.9800
C263 H26E 0.9800
C263 H26F 0.9800
C321 C322 1.529(6)
C321 H32A 0.9800
C321 H32B 0.9800
C321 H32C 0.9800
C322 C323 1.542(6)
C322 H322 1.0000
C323 H32D 0.9800
C323 H32E 0.9800
C323 H32F 0.9800
C361 C362 1.518(6)
C361 H36A 0.9800
C361 H36B 0.9800
C361 H36C 0.9800
C362 C363 1.515(7)
C362 H362 1.0000
C363 H36D 0.9800
C363 H36E 0.9800
C363 H36F 0.9800

loop_
_geom_torsion_atom_site_label_1
_geom_torsion_atom_site_label_2
_geom_torsion_atom_site_label_3
_geom_torsion_atom_site_label_4
_geom_torsion
C6 C1 C2 C3 20.4(7)
Ni1 C1 C2 C3 -72.1(4)
C6 C1 C2 Ni1 92.4(4)
C1 C2 C3 C4 -19.4(7)
Ni1 C2 C3 C4 -92.9(4)
C1 C2 C3 Ni1 73.5(4)
C2 C3 C4 C5 0.0(7)
Ni1 C3 C4 C5 -66.2(5)
C2 C3 C4 Ni2 66.0(5)
Ni1 C3 C4 Ni2 -0.2(5)
C3 C4 C5 C6 18.9(6)
Ni2 C4 C5 C6 -74.2(4)
C3 C4 C5 Ni2 93.0(4)
C4 C5 C6 C1 -19.1(6)
Ni2 C5 C6 C1 -91.9(4)
C4 C5 C6 Ni2 72.8(4)
C2 C1 C6 C5 -0.9(7)
Ni1 C1 C6 C5 65.5(5)
C2 C1 C6 Ni2 -66.7(5)
Ni1 C1 C6 Ni2 -0.3(4)
C21 N1 C7 C11 175.1(3)
Ni1 N1 C7 C11 -1.1(4)
C21 N1 C7 C71 -6.0(5)
Ni1 N1 C7 C71 177.8(3)
C31 N2 C8 C17 -173.7(3)
Ni2 N2 C8 C17 1.9(4)
C31 N2 C8 C81 7.4(5)
Ni2 N2 C8 C81 -177.0(3)
C18 N11 C11 C12 -0.1(5)
Ni1 N11 C11 C12 177.7(3)
K1 N11 C11 C12 -87.6(3)
C18 N11 C11 C7 -177.0(3)
Ni1 N11 C11 C7 0.9(4)
K1 N11 C11 C7 95.5(3)
N1 C7 C11 C12 -176.5(3)
C71 C7 C11 C12 4.5(6)
N1 C7 C11 N11 0.2(5)
C71 C7 C11 N11 -178.8(3)
N11 C11 C12 C13 -0.3(5)
C7 C11 C12 C13 176.2(3)
C11 C12 C13 C14 -0.5(6)
C12 C13 C14 C15 -179.8(3)
C12 C13 C14 C18 1.6(6)
C13 C14 C15 C16 -179.5(3)
C18 C14 C15 C16 -0.9(6)
C14 C15 C16 C17 0.6(6)
C15 C16 C17 C8 -175.3(4)
C15 C16 C17 N17 -0.4(6)
N2 C8 C17 C16 174.9(4)
C81 C8 C17 C16 -6.1(6)
N2 C8 C17 N17 -0.4(5)
C81 C8 C17 N17 178.6(3)
C18 N17 C17 C16 0.4(5)
Ni2 N17 C17 C16 -177.0(3)
K1 N17 C17 C16 85.5(3)
C18 N17 C17 C8 175.9(3)
Ni2 N17 C17 C8 -1.5(4)
K1 N17 C17 C8 -98.9(3)
C17 N17 C18 N11 -179.1(3)
Ni2 N17 C18 N11 -2.0(5)
K1 N17 C18 N11 69.2(3)
C17 N17 C18 C14 -0.8(5)
Ni2 N17 C18 C14 176.3(3)
K1 N17 C18 C14 -112.5(4)
C17 N17 C18 K1 111.7(3)
Ni2 N17 C18 K1 -71.3(2)
C11 N11 C18 N17 179.7(3)
Ni1 N11 C18 N17 2.1(5)
K1 N11 C18 N17 -71.6(3)
C11 N11 C18 C14 1.3(5)
Ni1 N11 C18 C14 -176.2(3)
K1 N11 C18 C14 110.1(3)
C11 N11 C18 K1 -108.8(3)
Ni1 N11 C18 K1 73.7(2)
C13 C14 C18 N17 179.7(3)
C15 C14 C18 N17 1.0(5)
C13 C14 C18 N11 -2.1(5)
C15 C14 C18 N11 179.2(3)
C13 C14 C18 K1 86.1(4)
C15 C14 C18 K1 -92.6(3)
C7 N1 C21 C26 94.0(4)
Ni1 N1 C21 C26 -90.4(4)
C7 N1 C21 C22 -91.3(4)
Ni1 N1 C21 C22 84.3(4)
C26 C21 C22 C23 -5.4(6)
N1 C21 C22 C23 179.8(4)
C26 C21 C22 C222 175.3(4)
N1 C21 C22 C222 0.5(5)
C21 C22 C23 C24 3.5(6)
C222 C22 C23 C24 -177.2(4)
C22 C23 C24 C25 0.0(7)
C23 C24 C25 C26 -1.7(7)
C22 C21 C26 C25 3.8(6)
N1 C21 C26 C25 178.4(3)
C22 C21 C26 C262 -176.4(4)
N1 C21 C26 C262 -1.8(6)
C24 C25 C26 C21 -0.3(6)
C24 C25 C26 C262 180.0(4)
C8 N2 C31 C32 -99.8(4)
Ni2 N2 C31 C32 85.2(4)
C8 N2 C31 C36 82.7(5)
Ni2 N2 C31 C36 -92.2(4)
C36 C31 C32 C33 -1.6(6)
N2 C31 C32 C33 -179.0(3)
C36 C31 C32 C322 178.5(4)
N2 C31 C32 C322 1.1(6)
C31 C32 C33 C34 -0.8(6)
C322 C32 C33 C34 179.1(4)
C32 C33 C34 C35 2.1(7)
C33 C34 C35 C36 -0.9(7)
C34 C35 C36 C31 -1.4(6)
C34 C35 C36 C362 177.7(4)
C32 C31 C36 C35 2.7(6)
N2 C31 C36 C35 -179.9(4)
C32 C31 C36 C362 -176.4(4)
N2 C31 C36 C362 1.0(6)
C45 O41 C42 C43 -3.5(9)
K1 O41 C42 C43 -155.3(6)
C45 O41 C42 K1 151.8(5)
O41 C42 C43 C44 5.8(12)
K1 C42 C43 C44 -25.4(16)
C42 C43 C44 C45 -5.6(12)
C42 O41 C45 C44 0.3(7)
K1 O41 C45 C44 146.4(5)
C43 C44 C45 O41 3.4(10)
C55 O51 C52 C53 -37.9(7)
K1 O51 C52 C53 126.8(5)
O51 C52 C53 C54 21.9(8)
C52 C53 C54 C55 2.4(7)
C52 O51 C55 C54 38.6(7)
K1 O51 C55 C54 -127.3(4)
C53 C54 C55 O51 -25.9(7)
C65 O61 C62 C63 11.5(9)
K1 O61 C62 C63 -141.2(5)
O61 C62 C63 C64 -28.1(10)
C62 C63 C64 C65 32.1(12)
C62 O61 C65 C64 8.5(10)
K1 O61 C65 C64 163.5(6)
C63 C64 C65 O61 -26.5(13)
C75 O71 C72 C73 9.7(19)
O71 C72 C73 C74 -18(2)
C72 C73 C74 C75 16.0(19)
C73 C74 C75 O71 -10.8(19)
C72 O71 C75 C74 0.6(18)
C85 O81 C82 C83 -9.3(15)
O81 C82 C83 C84 1.9(18)
C82 C83 C84 C85 6(2)
C82 O81 C85 C84 12.6(16)
C83 C84 C85 O81 -12(2)
C23 C22 C222 C221 42.5(6)
C21 C22 C222 C221 -138.2(4)
C23 C22 C222 C223 -81.5(5)
C21 C22 C222 C223 97.7(5)
C21 C26 C262 C261 126.0(4)
C25 C26 C262 C261 -54.2(5)
C21 C26 C262 C263 -110.6(4)
C25 C26 C262 C263 69.1(5)
C33 C32 C322 C321 50.8(5)
C31 C32 C322 C321 -129.3(4)
C33 C32 C322 C323 -73.1(5)
C31 C32 C322 C323 106.9(4)
C35 C36 C362 C363 67.6(5)
C31 C36 C362 C363 -113.3(5)
C35 C36 C362 C361 -55.8(5)
C31 C36 C362 C361 123.3(4)
